data_4304772
loop_
_publ_author_name
'Nguyen Hung Huy'
'Jacqueline Grewe'
'Jennifer Schroer'
'Bernd Kuhn'
'Ulrich Abram'

_publ_contact_author
;
      Ulrich Abram
      Free University of Berlin
      Institute of Chemistry
      Fabeckstrasse 34-36
      D-14195 Berlin
      Germany
;
_publ_contact_author_email abram@chemie.fu-berlin.de
_publ_contact_author_fax '0049 (0)30 838 52676'
_publ_contact_author_phone '0049 (0)30 838 54002'
_publ_section_title
;
Rhenium and Technetium Complexes with Tridentate
N-[(N",N"-Dialkylamino)(thiocarbonyl)]-N'-substituted Benzamidine 
Ligands
;
_journal_name_full 'Inorganic Chemistry'
_journal_page_first 5136
_journal_page_last 5144
_journal_paper_doi 10.1021/ic702344s
_journal_volume 47
_journal_year 2008
_chemical_formula_moiety 'C20 H23 N4 O4 Re S'
_chemical_formula_sum 'C20 H23 N4 O4 Re S'
_chemical_formula_weight 601.70
_chemical_name_common '[ReO(Et2tcbPhO)(gly)]'
_chemical_name_systematic
;
(N-(N",N"-diethylaminothiocarbonyl)-N'-(2-hydroxyphenyl)
benzamidinato)(glycinato)oxorhenium(V)
;
_space_group_IT_number 14
_symmetry_cell_setting monoclinic
_symmetry_space_group_name_Hall '-P 2ybc'
_symmetry_space_group_name_H-M 'P 1 21/c 1'
_atom_sites_solution_hydrogens geom
_atom_sites_solution_primary heavy
_atom_sites_solution_secondary difmap
_audit_creation_method SHELXL-97
_cell_angle_alpha 90.00
_cell_angle_beta 91.109(10)
_cell_angle_gamma 90.00
_cell_formula_units_Z 4
_cell_length_a 13.5289(10)
_cell_length_b 14.4211(10)
_cell_length_c 10.8865(10)
_cell_measurement_reflns_used 10366
_cell_measurement_temperature 200(2)
_cell_measurement_theta_max 27.22
_cell_measurement_theta_min 2.35
_cell_volume 2123.6(3)
_computing_cell_refinement 'STOE X-AREA'
_computing_data_collection 'STOE X-AREA'
_computing_data_reduction 'STOE X-RED'
_computing_molecular_graphics ORTEP3
_computing_publication_material 'SHELXL-97 (Sheldrick, 1997)'
_computing_structure_refinement 'SHELXL-97 (Sheldrick, 1997)'
_computing_structure_solution 'SHELXS-97 (Sheldrick, 1997)'
_diffrn_ambient_temperature 200(2)
_diffrn_detector_area_resol_mean 6.67
_diffrn_measured_fraction_theta_full 0.987
_diffrn_measured_fraction_theta_max 0.987
_diffrn_measurement_device_type 'STOE IPDS 2T'
_diffrn_measurement_method 'rotation method'
_diffrn_radiation_monochromator graphite
_diffrn_radiation_source 'fine-focus sealed tube'
_diffrn_radiation_type MoK\a
_diffrn_radiation_wavelength 0.71073
_diffrn_reflns_av_R_equivalents 0.0568
_diffrn_reflns_av_sigmaI/netI 0.0607
_diffrn_reflns_limit_h_max 12
_diffrn_reflns_limit_h_min -17
_diffrn_reflns_limit_k_max 18
_diffrn_reflns_limit_k_min -18
_diffrn_reflns_limit_l_max 13
_diffrn_reflns_limit_l_min -13
_diffrn_reflns_number 12394
_diffrn_reflns_theta_full 26.75
_diffrn_reflns_theta_max 26.75
_diffrn_reflns_theta_min 2.06
_diffrn_standards_decay_% 0.1
_exptl_absorpt_coefficient_mu 5.855
_exptl_absorpt_correction_T_max 0.6873
_exptl_absorpt_correction_T_min 0.2196
_exptl_absorpt_correction_type integration
_exptl_absorpt_process_details 'X-Red 32'
_exptl_crystal_colour red
_exptl_crystal_density_diffrn 1.882
_exptl_crystal_density_method 'not measured'
_exptl_crystal_description Block
_exptl_crystal_F_000 1176
_exptl_crystal_size_max 0.5
_exptl_crystal_size_mid 0.3
_exptl_crystal_size_min 0.2
_refine_diff_density_max 1.201
_refine_diff_density_min -1.038
_refine_diff_density_rms 0.331
_refine_ls_extinction_coef 0.0052(3)
_refine_ls_extinction_expression Fc^*^=kFc[1+0.001xFc^2^\l^3^/sin(2\q)]^-1/4^
_refine_ls_extinction_method SHELXL
_refine_ls_goodness_of_fit_ref 1.040
_refine_ls_hydrogen_treatment 'riding model'
_refine_ls_matrix_type full
_refine_ls_number_parameters 295
_refine_ls_number_reflns 4451
_refine_ls_number_restraints 0
_refine_ls_restrained_S_all 1.040
_refine_ls_R_factor_all 0.0521
_refine_ls_R_factor_gt 0.0306
_refine_ls_shift/su_max 0.001
_refine_ls_shift/su_mean 0.000
_refine_ls_structure_factor_coef Fsqd
_refine_ls_weighting_details 'calc w=1/[\s^2^(Fo^2^)+(0.0496P)^2^+0.0000P] where P=(Fo^2^+2Fc^2^)/3'
_refine_ls_weighting_scheme calc
_refine_ls_wR_factor_gt 0.0643
_refine_ls_wR_factor_ref 0.0923
_reflns_number_gt 3291
_reflns_number_total 4451
_reflns_threshold_expression >2sigma(I)
_cod_data_source_file ic702344s-file010_4.cif
_cod_data_source_block hnhfre
_cod_depositor_comments
;
The following automatic conversions were performed:

'_atom_sites_solution_primary' value 'heavy atom' was changed to
'heavy'.

Automatic conversion script
Id: cif_fix_values 6452 2018-10-05 10:23:21Z andrius 
;
_cod_database_code 4304772

loop_
_symmetry_equiv_pos_as_xyz
'x, y, z'
'-x, y+1/2, -z+1/2'
'-x, -y, -z'
'x, -y-1/2, z-1/2'

loop_
_atom_site_label
_atom_site_type_symbol
_atom_site_fract_x
_atom_site_fract_y
_atom_site_fract_z
_atom_site_U_iso_or_equiv
_atom_site_adp_type
_atom_site_occupancy
_atom_site_symmetry_multiplicity
_atom_site_calc_flag
_atom_site_refinement_flags
_atom_site_disorder_assembly
_atom_site_disorder_group
Re Re -0.36014(2) -0.312345(18) -0.00282(2) 0.03323(12) Uani 1 1 d . . .
S1 S -0.36633(14) -0.15057(13) 0.02016(17) 0.0422(4) Uani 1 1 d . . .
O10 O -0.3160(4) -0.3394(4) 0.1379(5) 0.0492(13) Uani 1 1 d . . .
O14 O -0.6040(4) -0.2576(4) -0.2366(5) 0.0540(14) Uani 1 1 d . . .
O15 O -0.4526(4) -0.2844(3) -0.1579(4) 0.0385(11) Uani 1 1 d . . .
O57 O -0.3716(4) -0.4407(3) -0.0780(5) 0.0426(11) Uani 1 1 d . . .
N3 N -0.1831(4) -0.1560(4) -0.0794(6) 0.0402(14) Uani 1 1 d . . .
N5 N -0.2415(4) -0.3084(4) -0.1078(5) 0.0303(10) Uani 1 1 d . . .
N6 N -0.2761(5) -0.0299(4) -0.1272(6) 0.0448(15) Uani 1 1 d . . .
N11 N -0.5116(4) -0.3350(4) 0.0577(5) 0.0368(13) Uani 1 1 d . . .
H11A H -0.5210 -0.3963 0.0676 0.030(18) Uiso 1 1 d R . .
H11B H -0.5187 -0.3079 0.1315 0.08(3) Uiso 1 1 d R . .
C2 C -0.2684(5) -0.1110(4) -0.0701(6) 0.0343(14) Uani 1 1 d . . .
C4 C -0.1694(5) -0.2454(4) -0.0854(7) 0.0368(15) Uani 1 1 d . . .
C12 C -0.5883(7) -0.2994(6) -0.0264(8) 0.058(2) Uani 1 1 d . . .
H12A H -0.6158 -0.2430 0.0074 0.19(8) Uiso 1 1 d R . .
H12B H -0.6412 -0.3446 -0.0339 0.04(2) Uiso 1 1 d R . .
C13 C -0.5485(5) -0.2795(4) -0.1530(6) 0.0343(14) Uani 1 1 d . . .
C31 C -0.0671(5) -0.2805(5) -0.0549(7) 0.0367(15) Uani 1 1 d . . .
C32 C -0.0591(6) -0.3565(5) 0.0175(8) 0.0485(18) Uani 1 1 d . . .
H32 H -0.1154 -0.3875 0.0428 0.020(15) Uiso 1 1 d R . .
C33 C 0.0350(7) -0.3878(6) 0.0559(9) 0.063(2) Uani 1 1 d . . .
H33 H 0.0415 -0.4364 0.1117 0.09(3) Uiso 1 1 d R . .
C34 C 0.1169(8) -0.3459(7) 0.0094(11) 0.075(3) Uani 1 1 d . . .
H34 H 0.1792 -0.3692 0.0296 0.26(11) Uiso 1 1 d R . .
C35 C 0.1092(6) -0.2733(7) -0.0635(13) 0.080(3) Uani 1 1 d . . .
H35 H 0.1663 -0.2443 -0.0900 0.08(3) Uiso 1 1 d R . .
C36 C 0.0150(6) -0.2380(5) -0.1031(10) 0.058(2) Uani 1 1 d . . .
H36 H 0.0096 -0.1885 -0.1576 0.027(16) Uiso 1 1 d R . .
C41 C -0.3664(6) 0.0298(5) -0.1173(8) 0.0449(18) Uani 1 1 d . . .
H41A H -0.3919 0.0239 -0.0350 0.05(2) Uiso 1 1 d R . .
H41B H -0.3478 0.0940 -0.1294 0.037(19) Uiso 1 1 d R . .
C42 C -0.4464(7) 0.0045(6) -0.2082(9) 0.060(2) Uani 1 1 d . . .
H42A H -0.5021 0.0448 -0.1980 0.08(3) Uiso 1 1 d R . .
H42B H -0.4662 -0.0586 -0.1953 0.17(6) Uiso 1 1 d R . .
H42C H -0.4219 0.0112 -0.2899 0.10(4) Uiso 1 1 d R . .
C43 C -0.2002(7) 0.0026(5) -0.2125(8) 0.058(2) Uani 1 1 d . . .
H43A H -0.1605 -0.0501 -0.2369 0.07(3) Uiso 1 1 d R . .
H43B H -0.2330 0.0267 -0.2858 0.019(15) Uiso 1 1 d R . .
C44 C -0.1365(10) 0.0732(10) -0.1650(13) 0.100(4) Uani 1 1 d . . .
H44A H -0.0899 0.0912 -0.2260 0.12(5) Uiso 1 1 d R . .
H44B H -0.1016 0.0493 -0.0941 0.20(9) Uiso 1 1 d R . .
H44C H -0.1748 0.1261 -0.1417 0.08(4) Uiso 1 1 d R . .
C51 C -0.2248(5) -0.3911(4) -0.1749(7) 0.0349(15) Uani 1 1 d . . .
C52 C -0.1530(6) -0.4043(5) -0.2623(7) 0.0420(17) Uani 1 1 d . . .
H52 H -0.1056 -0.3590 -0.2756 0.005(12) Uiso 1 1 d R . .
C53 C -0.1538(7) -0.4861(5) -0.3317(8) 0.052(2) Uani 1 1 d . . .
H53 H -0.1063 -0.4949 -0.3911 0.11(4) Uiso 1 1 d R . .
C54 C -0.2228(6) -0.5534(5) -0.3109(7) 0.0491(19) Uani 1 1 d . . .
H54 H -0.2207 -0.6084 -0.3554 0.04(2) Uiso 1 1 d R . .
C55 C -0.2952(6) -0.5404(5) -0.2254(7) 0.0435(17) Uani 1 1 d . . .
H55 H -0.3418 -0.5866 -0.2126 0.038(19) Uiso 1 1 d R . .
C56 C -0.3000(5) -0.4592(4) -0.1597(6) 0.0376(15) Uani 1 1 d . . .

loop_
_atom_site_aniso_label
_atom_site_aniso_U_11
_atom_site_aniso_U_22
_atom_site_aniso_U_33
_atom_site_aniso_U_23
_atom_site_aniso_U_13
_atom_site_aniso_U_12
Re 0.03264(16) 0.03628(15) 0.03084(16) 0.00176(13) 0.00216(9) 0.00246(13)
S1 0.0429(10) 0.0394(8) 0.0445(11) -0.0074(7) 0.0062(8) 0.0042(8)
O10 0.046(3) 0.057(3) 0.045(3) 0.007(2) 0.003(2) 0.004(2)
O14 0.058(4) 0.058(3) 0.046(3) 0.012(3) -0.003(3) 0.009(3)
O15 0.038(3) 0.049(3) 0.028(2) 0.0021(19) 0.003(2) -0.002(2)
O57 0.040(3) 0.038(2) 0.049(3) -0.004(2) 0.003(2) -0.006(2)
N3 0.037(3) 0.032(3) 0.051(4) 0.000(3) 0.004(3) 0.002(2)
N5 0.025(3) 0.036(3) 0.030(3) -0.003(2) -0.008(2) 0.001(2)
N6 0.047(4) 0.032(3) 0.056(4) 0.000(3) 0.008(3) 0.003(3)
N11 0.037(3) 0.045(3) 0.029(3) 0.006(2) 0.003(2) 0.004(2)
C2 0.031(4) 0.038(3) 0.034(4) -0.007(3) -0.016(3) 0.000(3)
C4 0.038(4) 0.033(3) 0.040(4) 0.003(3) 0.011(3) 0.003(3)
C12 0.043(5) 0.078(6) 0.055(5) 0.011(4) 0.020(4) 0.008(4)
C13 0.040(4) 0.034(3) 0.028(3) 0.002(3) -0.006(3) 0.005(3)
C31 0.034(4) 0.037(3) 0.038(4) -0.001(3) -0.006(3) 0.001(3)
C32 0.038(4) 0.057(4) 0.050(5) 0.012(4) -0.007(3) -0.005(3)
C33 0.056(6) 0.073(6) 0.060(6) 0.007(5) -0.038(5) 0.014(4)
C34 0.047(6) 0.060(5) 0.118(10) 0.006(6) -0.020(6) -0.001(4)
C35 0.026(4) 0.067(6) 0.144(11) 0.017(6) -0.025(5) -0.006(4)
C36 0.032(4) 0.047(4) 0.095(7) 0.021(4) -0.019(4) -0.006(3)
C41 0.044(4) 0.035(4) 0.055(5) -0.007(3) -0.010(4) 0.011(3)
C42 0.057(6) 0.050(5) 0.072(6) 0.001(4) 0.003(5) 0.017(4)
C43 0.082(7) 0.039(4) 0.054(5) 0.011(4) 0.024(5) 0.011(4)
C44 0.096(9) 0.111(10) 0.094(9) 0.001(8) 0.015(8) -0.057(9)
C51 0.036(4) 0.029(3) 0.040(4) 0.004(3) 0.004(3) 0.005(3)
C52 0.043(4) 0.039(3) 0.045(4) -0.001(3) 0.008(3) -0.002(3)
C53 0.060(5) 0.049(4) 0.048(5) -0.008(4) 0.009(4) 0.011(4)
C54 0.053(5) 0.046(4) 0.048(5) -0.014(3) -0.015(4) 0.011(4)
C55 0.044(4) 0.035(3) 0.052(5) -0.005(3) -0.011(3) 0.003(3)
C56 0.038(4) 0.036(3) 0.039(4) 0.002(3) -0.003(3) 0.006(3)

loop_
_atom_type_symbol
_atom_type_description
_atom_type_scat_dispersion_real
_atom_type_scat_dispersion_imag
_atom_type_scat_source
C C 0.0033 0.0016 'International Tables Vol C Tables 4.2.6.8 and 6.1.1.4'
H H 0.0000 0.0000 'International Tables Vol C Tables 4.2.6.8 and 6.1.1.4'
N N 0.0061 0.0033 'International Tables Vol C Tables 4.2.6.8 and 6.1.1.4'
O O 0.0106 0.0060 'International Tables Vol C Tables 4.2.6.8 and 6.1.1.4'
Re Re -1.0185 7.2310 'International Tables Vol C Tables 4.2.6.8 and 6.1.1.4'
S S 0.1246 0.1234 'International Tables Vol C Tables 4.2.6.8 and 6.1.1.4'

loop_
_geom_angle_atom_site_label_1
_geom_angle_atom_site_label_2
_geom_angle_atom_site_label_3
_geom_angle
_geom_angle_site_symmetry_1
_geom_angle_site_symmetry_3
_geom_angle_publ_flag
O10 Re N5 104.7(2) . . ?
O10 Re O57 100.3(2) . . ?
N5 Re O57 81.4(2) . . ?
O10 Re O15 164.6(2) . . ?
N5 Re O15 90.42(19) . . ?
O57 Re O15 79.20(19) . . ?
O10 Re N11 90.5(2) . . ?
N5 Re N11 161.4(2) . . ?
O57 Re N11 85.4(2) . . ?
O15 Re N11 74.13(19) . . ?
O10 Re S1 98.44(18) . . ?
N5 Re S1 93.65(15) . . ?
O57 Re S1 161.25(16) . . ?
O15 Re S1 82.78(14) . . ?
N11 Re S1 94.62(15) . . ?
C2 S1 Re 103.5(2) . . ?
C13 O15 Re 123.5(4) . . ?
C56 O57 Re 113.2(4) . . ?
C4 N3 C2 127.6(6) . . ?
C4 N5 C51 122.4(5) . . ?
C4 N5 Re 120.2(4) . . ?
C51 N5 Re 114.2(4) . . ?
C2 N6 C43 121.7(6) . . ?
C2 N6 C41 121.9(6) . . ?
C43 N6 C41 116.2(6) . . ?
C12 N11 Re 114.6(4) . . ?
N6 C2 N3 117.0(7) . . ?
N6 C2 S1 119.6(5) . . ?
N3 C2 S1 123.3(5) . . ?
N3 C4 N5 124.8(6) . . ?
N3 C4 C31 116.9(6) . . ?
N5 C4 C31 118.1(5) . . ?
N11 C12 C13 112.0(6) . . ?
O14 C13 O15 126.0(7) . . ?
O14 C13 C12 120.4(7) . . ?
O15 C13 C12 113.5(6) . . ?
C32 C31 C36 121.7(7) . . ?
C32 C31 C4 117.6(6) . . ?
C36 C31 C4 120.6(6) . . ?
C31 C32 C33 119.7(8) . . ?
C34 C33 C32 118.9(9) . . ?
C35 C34 C33 121.3(9) . . ?
C34 C35 C36 121.6(9) . . ?
C31 C36 C35 116.4(8) . . ?
C42 C41 N6 113.1(6) . . ?
C44 C43 N6 115.0(8) . . ?
C52 C51 N5 126.1(6) . . ?
C52 C51 C56 119.8(6) . . ?
N5 C51 C56 113.4(6) . . ?
C51 C52 C53 119.2(7) . . ?
C54 C53 C52 120.4(7) . . ?
C53 C54 C55 120.7(7) . . ?
C56 C55 C54 120.6(7) . . ?
O57 C56 C55 123.4(6) . . ?
O57 C56 C51 117.6(6) . . ?
C55 C56 C51 119.0(7) . . ?

loop_
_geom_bond_atom_site_label_1
_geom_bond_atom_site_label_2
_geom_bond_distance
_geom_bond_site_symmetry_2
_geom_bond_publ_flag
Re O10 1.680(5) . ?
Re N5 1.989(5) . ?
Re O57 2.029(5) . ?
Re O15 2.120(5) . ?
Re N11 2.189(6) . ?
Re S1 2.3480(18) . ?
S1 C2 1.760(7) . ?
O14 C13 1.210(9) . ?
O15 C13 1.300(8) . ?
O57 C56 1.354(8) . ?
N3 C4 1.304(8) . ?
N3 C2 1.330(9) . ?
N5 C4 1.353(8) . ?
N5 C51 1.419(8) . ?
N6 C2 1.328(9) . ?
N6 C43 1.475(10) . ?
N6 C41 1.500(9) . ?
N11 C12 1.464(11) . ?
C4 C31 1.505(10) . ?
C12 C13 1.517(10) . ?
C31 C32 1.353(10) . ?
C31 C36 1.380(11) . ?
C32 C33 1.407(11) . ?
C33 C34 1.368(14) . ?
C34 C35 1.316(15) . ?
C35 C36 1.431(11) . ?
C41 C42 1.497(12) . ?
C43 C44 1.425(14) . ?
C51 C52 1.386(10) . ?
C51 C56 1.425(9) . ?
C52 C53 1.400(10) . ?
C53 C54 1.369(12) . ?
C54 C55 1.377(11) . ?
C55 C56 1.375(9) . ?

loop_
_geom_hbond_atom_site_label_D
_geom_hbond_atom_site_label_H
_geom_hbond_atom_site_label_A
_geom_hbond_distance_DH
_geom_hbond_distance_HA
_geom_hbond_distance_DA
_geom_hbond_angle_DHA
_geom_hbond_site_symmetry_A
N11 H11B O14 0.90 2.09 2.910(8) 151.8 4_556
